data_4035321
loop_
_publ_author_name
'Huang, Shuai'
'Thirupathi, Nuligonda'
'Tung, Chen-Ho'
'Xu, Zhenghu'

_publ_section_title
;
 Copper-Catalyzed Oxidative Trifunctionalization of Olefins: An Access to
 Functionalized \b-Keto Thiosulfones.
;
_journal_issue 16
_journal_name_full 'The Journal of organic chemistry'
_journal_page_first 9449
_journal_page_last 9455
_journal_paper_doi 10.1021/acs.joc.8b01161
_journal_volume 83
_journal_year 2018
_chemical_formula_moiety 'C18 H20 O3 S2'
_chemical_formula_sum 'C18 H20 O3 S2'
_chemical_formula_weight 348.46
_space_group_crystal_system monoclinic
_space_group_IT_number 14
_space_group_name_Hall '-P 2yn'
_space_group_name_H-M_alt 'P 1 21/n 1'
_atom_sites_solution_hydrogens geom
_atom_sites_solution_primary iterative
_atom_sites_solution_secondary difmap
_audit_creation_date 2017-11-07
_audit_creation_method
;
Olex2 1.2
(compiled 2017.01.04 svn.r3372 for OlexSys, GUI svn.r5292)
;
_cell_angle_alpha 90.00
_cell_angle_beta 98.479(2)
_cell_angle_gamma 90.00
_cell_formula_units_Z 4
_cell_length_a 13.750(3)
_cell_length_b 8.4604(17)
_cell_length_c 15.960(3)
_cell_measurement_reflns_used 3986
_cell_measurement_temperature 571(2)
_cell_measurement_theta_max 27.18
_cell_measurement_theta_min 2.58
_cell_volume 1836.3(6)
_computing_cell_refinement 'SAINT v8.37A (Bruker, 2015)'
_computing_data_reduction 'SAINT v8.37A (Bruker, 2015)'
_computing_molecular_graphics 'Olex2 (Dolomanov et al., 2009)'
_computing_publication_material 'Olex2 (Dolomanov et al., 2009)'
_computing_structure_refinement 'XH (Sheldrick, 2008)'
_computing_structure_solution 'olex2.solve (Bourhis et al., 2015)'
_diffrn_ambient_temperature 571.15
_diffrn_measured_fraction_theta_full 1.000
_diffrn_measured_fraction_theta_max 1.000
_diffrn_measurement_device_type 'CCD area detector'
_diffrn_measurement_method 'phi and omega scans'
_diffrn_radiation_monochromator graphite
_diffrn_radiation_type MoK\a
_diffrn_radiation_wavelength 0.71073
_diffrn_reflns_av_R_equivalents 0.0360
_diffrn_reflns_av_unetI/netI 0.0367
_diffrn_reflns_limit_h_max 16
_diffrn_reflns_limit_h_min -16
_diffrn_reflns_limit_k_max 10
_diffrn_reflns_limit_k_min -9
_diffrn_reflns_limit_l_max 18
_diffrn_reflns_limit_l_min -18
_diffrn_reflns_number 10437
_diffrn_reflns_theta_full 24.99
_diffrn_reflns_theta_max 24.99
_diffrn_reflns_theta_min 1.83
_diffrn_source 'fine-focus sealed tube'
_exptl_absorpt_coefficient_mu 0.301
_exptl_absorpt_correction_T_max 0.7456
_exptl_absorpt_correction_T_min 0.6735
_exptl_absorpt_correction_type none
_exptl_absorpt_process_details
;
SADABS-2016/2 (Bruker,2016/2) was used for absorption correction.
wR2(int) was 0.0588 before and 0.0488 after correction.
The Ratio of minimum to maximum transmission is 0.9033.
The \l/2 correction factor is Not present.
;
_exptl_crystal_density_diffrn 1.260
_exptl_crystal_density_method 'not measured'
_exptl_crystal_F_000 736
_exptl_crystal_size_max 0.1
_exptl_crystal_size_mid 0.08
_exptl_crystal_size_min 0.02
_refine_diff_density_max 0.219
_refine_diff_density_min -0.329
_refine_diff_density_rms 0.057
_refine_ls_extinction_method none
_refine_ls_goodness_of_fit_ref 1.088
_refine_ls_hydrogen_treatment constr
_refine_ls_matrix_type full
_refine_ls_number_parameters 209
_refine_ls_number_reflns 3238
_refine_ls_number_restraints 0
_refine_ls_restrained_S_all 1.088
_refine_ls_R_factor_all 0.0509
_refine_ls_R_factor_gt 0.0378
_refine_ls_shift/su_max 0.001
_refine_ls_shift/su_mean 0.000
_refine_ls_structure_factor_coef Fsqd
_refine_ls_weighting_details 'calc w=1/[\s^2^(Fo^2^)+(0.0472P)^2^+0.6373P] where P=(Fo^2^+2Fc^2^)/3'
_refine_ls_weighting_scheme calc
_refine_ls_wR_factor_gt 0.0937
_refine_ls_wR_factor_ref 0.1059
_reflns_number_gt 2665
_reflns_number_total 3238
_reflns_threshold_expression >2sigma(I)
_cod_data_source_file jo8b01161_si_002.cif
_cod_data_source_block p
_cod_database_code 4035321
_olex2_refinement_description
;
;
_olex2_submission_special_instructions 'No special instructions were received'

loop_
_space_group_symop_id
_space_group_symop_operation_xyz
1 'x, y, z'
2 '-x+1/2, y+1/2, -z+1/2'
3 '-x, -y, -z'
4 'x-1/2, -y-1/2, z-1/2'

loop_
_atom_site_label
_atom_site_type_symbol
_atom_site_fract_x
_atom_site_fract_y
_atom_site_fract_z
_atom_site_U_iso_or_equiv
_atom_site_adp_type
_atom_site_occupancy
_atom_site_calc_flag
_atom_site_refinement_flags_posn
S1 S 0.35367(3) 0.51096(6) 0.06962(3) 0.03468(16) Uani 1 d .
S2 S 0.40466(5) 0.84476(7) 0.03242(4) 0.05077(19) Uani 1 d .
O1 O 0.37789(10) 0.45353(18) -0.00992(9) 0.0454(4) Uani 1 d .
O2 O 0.25367(9) 0.55614(18) 0.07288(9) 0.0431(4) Uani 1 d .
C4 C 0.39067(14) 0.3694(2) 0.14877(12) 0.0349(5) Uani 1 d .
C6 C 0.54941(15) 0.7585(2) 0.23634(13) 0.0400(5) Uani 1 d .
C7 C 0.36100(18) 0.2246(3) 0.27021(15) 0.0543(6) Uani 1 d .
H7 H 0.3206 0.1985 0.3100 0.065 Uiso 1 calc R
C8 C 0.33026(16) 0.3352(3) 0.20847(14) 0.0439(5) Uani 1 d .
H8 H 0.2700 0.3858 0.2070 0.053 Uiso 1 calc R
C10 C 0.44933(15) 0.7147(2) 0.19276(13) 0.0372(5) Uani 1 d .
C11 C 0.4510(2) 0.1529(3) 0.27316(16) 0.0584(7) Uani 1 d .
H11 H 0.4715 0.0796 0.3155 0.070 Uiso 1 calc R
C12 C 0.62850(16) 0.7877(3) 0.19378(16) 0.0567(6) Uani 1 d .
H12 H 0.6219 0.7739 0.1354 0.068 Uiso 1 calc R
C13 C 0.48151(15) 0.2964(3) 0.15059(15) 0.0476(5) Uani 1 d .
H13 H 0.5213 0.3200 0.1099 0.057 Uiso 1 calc R
C15 C 0.71742(19) 0.8375(4) 0.2383(2) 0.0783(9) Uani 1 d .
H15 H 0.7701 0.8581 0.2095 0.094 Uiso 1 calc R
C16 C 0.51145(18) 0.1885(3) 0.21383(17) 0.0599(7) Uani 1 d .
H16 H 0.5724 0.1395 0.2166 0.072 Uiso 1 calc R
C3 C 0.56150(18) 0.7768(3) 0.32376(14) 0.0530(6) Uani 1 d .
H3 H 0.5092 0.7567 0.3532 0.064 Uiso 1 calc R
C1AA C 0.7282(2) 0.8564(4) 0.3242(2) 0.0828(10) Uani 1 d .
H1AA H 0.7880 0.8907 0.3534 0.099 Uiso 1 calc R
C2AA C 0.6515(2) 0.8251(4) 0.36727(17) 0.0713(8) Uani 1 d .
H2AA H 0.6596 0.8362 0.4259 0.086 Uiso 1 calc R
O1AA O 0.37855(11) 0.7137(2) 0.22975(9) 0.0535(4) Uani 1 d .
C0AA C 0.43746(14) 0.6747(2) 0.09891(12) 0.0371(5) Uani 1 d .
H0AA H 0.5022 0.6401 0.0874 0.044 Uiso 1 calc R
C1 C 0.29891(18) 0.9298(3) 0.07279(15) 0.0549(6) Uani 1 d .
H1A H 0.2537 0.8466 0.0833 0.066 Uiso 1 calc R
H1B H 0.3204 0.9843 0.1258 0.066 Uiso 1 calc R
C3AA C 0.24820(19) 1.0439(3) 0.00856(16) 0.0593(7) Uani 1 d .
H3AA H 0.2328 0.9906 -0.0456 0.071 Uiso 1 calc R
H3AB H 0.2926 1.1304 0.0015 0.071 Uiso 1 calc R
C4AA C 0.1538(2) 1.1104(4) 0.0342(2) 0.0787(9) Uani 1 d .
H4AA H 0.1110 1.0233 0.0440 0.094 Uiso 1 calc R
H4AB H 0.1699 1.1675 0.0871 0.094 Uiso 1 calc R
C5AA C 0.0994(3) 1.2191(5) -0.0310(3) 0.1139(13) Uani 1 d .
H5AA H 0.0781 1.1610 -0.0821 0.171 Uiso 1 calc GR
H5AB H 0.1422 1.3034 -0.0428 0.171 Uiso 1 calc GR
H5AC H 0.0432 1.2623 -0.0099 0.171 Uiso 1 calc GR

loop_
_atom_site_aniso_label
_atom_site_aniso_U_11
_atom_site_aniso_U_22
_atom_site_aniso_U_33
_atom_site_aniso_U_23
_atom_site_aniso_U_13
_atom_site_aniso_U_12
S1 0.0316(3) 0.0433(3) 0.0291(3) -0.0059(2) 0.00429(19) -0.0028(2)
S2 0.0642(4) 0.0512(4) 0.0393(3) 0.0035(3) 0.0156(3) -0.0077(3)
O1 0.0490(9) 0.0561(10) 0.0315(8) -0.0120(7) 0.0077(6) -0.0055(7)
O2 0.0306(7) 0.0529(9) 0.0447(8) -0.0034(7) 0.0024(6) 0.0012(6)
C4 0.0331(10) 0.0356(11) 0.0362(11) -0.0061(9) 0.0059(8) -0.0019(8)
C6 0.0404(11) 0.0377(12) 0.0394(12) -0.0055(9) -0.0021(9) 0.0034(9)
C7 0.0661(16) 0.0503(14) 0.0500(14) 0.0042(12) 0.0209(12) -0.0003(12)
C8 0.0424(12) 0.0446(13) 0.0473(13) 0.0004(11) 0.0155(9) 0.0023(9)
C10 0.0400(11) 0.0384(12) 0.0329(11) -0.0050(9) 0.0049(9) -0.0016(9)
C11 0.0729(17) 0.0463(14) 0.0540(15) 0.0069(12) 0.0029(13) 0.0059(12)
C12 0.0410(13) 0.0760(18) 0.0515(14) -0.0125(13) 0.0013(10) -0.0059(11)
C13 0.0393(12) 0.0539(14) 0.0513(13) -0.0027(11) 0.0126(10) 0.0050(10)
C15 0.0408(14) 0.109(2) 0.082(2) -0.0189(18) -0.0008(13) -0.0118(14)
C16 0.0484(14) 0.0556(16) 0.0745(18) 0.0008(14) 0.0051(12) 0.0153(11)
C3 0.0594(14) 0.0583(15) 0.0382(13) -0.0035(11) -0.0032(10) 0.0062(11)
C1AA 0.0503(16) 0.102(2) 0.084(2) -0.0219(19) -0.0278(15) 0.0023(15)
C2AA 0.0728(19) 0.085(2) 0.0466(15) -0.0128(14) -0.0217(13) 0.0090(15)
O1AA 0.0456(9) 0.0795(12) 0.0373(8) -0.0139(8) 0.0125(7) -0.0086(8)
C0AA 0.0329(10) 0.0458(12) 0.0329(11) -0.0060(9) 0.0062(8) -0.0045(8)
C1 0.0682(16) 0.0497(15) 0.0476(14) 0.0024(12) 0.0114(11) 0.0047(12)
C3AA 0.0730(17) 0.0495(15) 0.0523(15) 0.0032(12) -0.0009(12) -0.0031(12)
C4AA 0.080(2) 0.077(2) 0.075(2) 0.0053(16) -0.0006(15) 0.0161(16)
C5AA 0.100(3) 0.116(3) 0.117(3) 0.028(2) -0.014(2) 0.024(2)

loop_
_atom_type_symbol
_atom_type_description
_atom_type_scat_dispersion_real
_atom_type_scat_dispersion_imag
_atom_type_scat_source
C C 0.0033 0.0016 'International Tables Vol C Tables 4.2.6.8 and 6.1.1.4'
H H 0.0000 0.0000 'International Tables Vol C Tables 4.2.6.8 and 6.1.1.4'
O O 0.0106 0.0060 'International Tables Vol C Tables 4.2.6.8 and 6.1.1.4'
S S 0.1246 0.1234 'International Tables Vol C Tables 4.2.6.8 and 6.1.1.4'

loop_
_geom_angle_atom_site_label_1
_geom_angle_atom_site_label_2
_geom_angle_atom_site_label_3
_geom_angle
O1 S1 C4 108.81(9)
O1 S1 C0AA 105.24(9)
O2 S1 O1 117.90(8)
O2 S1 C4 109.40(9)
O2 S1 C0AA 111.21(9)
C4 S1 C0AA 103.22(9)
C0AA S2 C1 104.47(10)
C8 C4 S1 119.81(15)
C8 C4 C13 121.4(2)
C13 C4 S1 118.74(16)
C12 C6 C10 123.4(2)
C12 C6 C3 119.1(2)
C3 C6 C10 117.4(2)
C11 C7 C8 120.3(2)
C7 C8 C4 118.8(2)
C6 C10 C0AA 118.13(17)
O1AA C10 C6 121.75(19)
O1AA C10 C0AA 120.11(18)
C7 C11 C16 120.7(2)
C15 C12 C6 120.0(2)
C16 C13 C4 118.7(2)
C1AA C15 C12 120.5(3)
C13 C16 C11 120.1(2)
C2AA C3 C6 120.1(3)
C15 C1AA C2AA 120.3(2)
C1AA C2AA C3 120.1(3)
S2 C0AA S1 111.24(10)
C10 C0AA S1 113.25(14)
C10 C0AA S2 112.50(14)
C3AA C1 S2 109.05(17)
C1 C3AA C4AA 112.4(2)
C5AA C4AA C3AA 113.3(3)

loop_
_geom_bond_atom_site_label_1
_geom_bond_atom_site_label_2
_geom_bond_distance
S1 O1 1.4434(14)
S1 O2 1.4354(14)
S1 C4 1.760(2)
S1 C0AA 1.818(2)
S2 C0AA 1.805(2)
S2 C1 1.823(2)
C4 C8 1.384(3)
C4 C13 1.390(3)
C6 C10 1.494(3)
C6 C12 1.387(3)
C6 C3 1.389(3)
C7 C8 1.379(3)
C7 C11 1.373(3)
C10 O1AA 1.210(2)
C10 C0AA 1.521(3)
C11 C16 1.382(4)
C12 C15 1.386(3)
C13 C16 1.378(3)
C15 C1AA 1.366(4)
C3 C2AA 1.388(3)
C1AA C2AA 1.367(4)
C1 C3AA 1.503(3)
C3AA C4AA 1.524(4)
C4AA C5AA 1.503(4)
